data_4067103
loop_
_publ_author_name
'Yamaguchi, Takafumi'
'Koike, Takashi'
'Akita, Munetaka'

_publ_section_title
;
 Dirhodium Complexes Bridged by Bis(diphenylphosphino)phthalazine
 (PNNPPh): Central Ring Size and Charge Effects As Compared with the
 Pyrazolate Derivative (PNNPPy)
;
_journal_issue 23
_journal_name_full Organometallics
_journal_page_first 6493
_journal_paper_doi 10.1021/om100832z
_journal_volume 29
_journal_year 2010
_chemical_formula_moiety 'C50.50 H53 B2 Cl F8 N2 P2 Rh2 '
_chemical_formula_sum 'C50.5 H53 B2 Cl F8 N2 P2 Rh2'
_chemical_formula_weight 1164.81
_space_group_IT_number 14
_symmetry_cell_setting monoclinic
_symmetry_Int_Tables_number 14
_symmetry_space_group_name_Hall '-P 2ybc'
_symmetry_space_group_name_H-M 'P 1 21/c 1'
_cell_angle_alpha 90
_cell_angle_beta 93.44(3)
_cell_angle_gamma 90
_cell_formula_units_Z 4
_cell_length_a 11.479(9)
_cell_length_b 11.153(7)
_cell_length_c 38.29(3)
_cell_measurement_reflns_used 33388
_cell_measurement_temperature 213
_cell_measurement_theta_max 27.5
_cell_measurement_theta_min 3.1
_cell_volume 4893(6)
_computing_cell_refinement PROCESS
_computing_data_collection PROCESS
_computing_data_reduction 'teXsan Ver. 1.11'
_computing_publication_material 'teXsan Ver. 1.11'
_computing_structure_refinement SHELXL97
_computing_structure_solution SHELXS86
_diffrn_ambient_temperature 213
_diffrn_detector_area_resol_mean 10.00
_diffrn_measured_fraction_theta_full 0.948
_diffrn_measured_fraction_theta_max 0.948
_diffrn_measurement_device_type 'Rigaku RAXIS-IV Imaging Plate'
_diffrn_measurement_method \w
_diffrn_radiation_type 'Mo K\a'
_diffrn_radiation_wavelength 0.7107
_diffrn_reflns_av_R_equivalents 0.072
_diffrn_reflns_limit_h_max 14
_diffrn_reflns_limit_h_min -14
_diffrn_reflns_limit_k_max 13
_diffrn_reflns_limit_k_min -13
_diffrn_reflns_limit_l_max 44
_diffrn_reflns_limit_l_min -49
_diffrn_reflns_number 35496
_diffrn_reflns_theta_full 27.49
_diffrn_reflns_theta_max 27.49
_exptl_absorpt_coefficient_mu 0.861
_exptl_absorpt_correction_type none
_exptl_crystal_colour unknown
_exptl_crystal_density_diffrn 1.581
_exptl_crystal_density_method 'not measured'
_exptl_crystal_description unknown
_exptl_crystal_size_max 0.100
_exptl_crystal_size_mid 0.100
_exptl_crystal_size_min 0.100
_refine_diff_density_max 1.52
_refine_diff_density_min -1.18
_refine_ls_extinction_coef 0.0000
_refine_ls_extinction_expression Fc^*^=kFc[1+0.001xFc^2^\1^3^/sin(2\q)]^-1/4^
_refine_ls_extinction_method SHELXL
_refine_ls_goodness_of_fit_ref 1.140
_refine_ls_hydrogen_treatment noref
_refine_ls_number_parameters 628
_refine_ls_number_reflns 8528
_refine_ls_R_factor_gt 0.0656
_refine_ls_shift/su_max 0.0010
_refine_ls_structure_factor_coef Fsqd
_refine_ls_weighting_details 'w = 1/[\s^2^(Fo^2^) + (0.1000P)^2^+0.0000P] where P=(Fo^2^+2Fc^2^)/3'
_refine_ls_weighting_scheme calc
_refine_ls_wR_factor_ref 0.1717
_reflns_number_gt 8528
_reflns_number_total 10482
_reflns_threshold_expression >2.0sigma(I)
_cod_data_source_file om100832z_si_001.cif
_cod_data_source_block compound/4a/1032_
_cod_original_formula_sum 'C50.50 H53 B2 Cl F8 N2 P2 Rh2 '
_cod_database_code 4067103

loop_
_symmetry_equiv_pos_as_xyz
x,y,z
-x,1/2+y,1/2-z
-x,-y,-z
x,1/2-y,1/2+z

loop_
_atom_site_label
_atom_site_type_symbol
_atom_site_fract_x
_atom_site_fract_y
_atom_site_fract_z
_atom_site_U_iso_or_equiv
_atom_site_adp_type
_atom_site_occupancy
_atom_site_calc_flag
_atom_site_refinement_flags
Rh(1) Rh 0.39115(3) 0.33776(3) 0.16634(1) 0.0271(1) Uani 1.00 d .
Rh(2) Rh 0.15248(3) 0.51538(4) 0.10860(1) 0.0286(1) Uani 1.00 d .
Cl(1) Cl 0.4256(4) 0.4254(4) 0.02061(8) 0.143(2) Uani 1.00 d .
P(1) P 0.5142(1) 0.2311(1) 0.13477(3) 0.0266(2) Uani 1.00 d .
P(2) P 0.1475(1) 0.7144(1) 0.11906(4) 0.0307(3) Uani 1.00 d .
F(1) F 0.1553(5) 0.8239(5) -0.0092(1) 0.093(2) Uani 1.00 d .
F(2) F 0.2170(6) 0.6525(5) 0.0152(1) 0.088(2) Uani 1.00 d .
F(3) F 0.2644(4) 0.7005(5) -0.0403(1) 0.075(1) Uani 1.00 d .
F(4) F 0.3473(6) 0.7974(7) 0.0067(2) 0.130(3) Uani 1.00 d .
F(5) F 0.3811(6) 0.1077(7) 0.3244(2) 0.115(2) Uani 1.00 d .
F(6) F 0.2195(10) 0.145(1) 0.2881(3) 0.111(3) Uani 0.65 d P
F(6A) F 0.302(2) 0.053(2) 0.2756(5) 0.111(3) Uani 0.35 d P
F(7) F 0.250(3) -0.047(1) 0.3135(8) 0.21(1) Uani 0.65 d P
F(7A) F 0.228(7) -0.007(3) 0.322(2) 0.21(1) Uani 0.35 d P
F(8) F 0.221(1) 0.113(2) 0.3416(3) 0.151(5) Uani 0.65 d P
F(8A) F 0.196(2) 0.160(3) 0.3101(7) 0.151(5) Uani 0.35 d P
N(1) N 0.4171(3) 0.4596(4) 0.1242(1) 0.0239(7) Uani 1.00 d .
N(2) N 0.3370(3) 0.5521(4) 0.1169(1) 0.0240(7) Uani 1.00 d .
C(1) C 0.5215(4) 0.4637(4) 0.1116(1) 0.0221(8) Uani 1.00 d .
C(2) C 0.5627(4) 0.5683(4) 0.0943(1) 0.0236(8) Uani 1.00 d .
C(3) C 0.4885(4) 0.6694(4) 0.0921(1) 0.0257(9) Uani 1.00 d .
C(4) C 0.3735(4) 0.6540(4) 0.1038(1) 0.0257(9) Uani 1.00 d .
C(5) C 0.6742(4) 0.5756(5) 0.0803(2) 0.036(1) Uani 1.00 d .
C(6) C 0.7099(5) 0.6810(6) 0.0656(2) 0.045(1) Uani 1.00 d .
C(7) C 0.6352(5) 0.7807(5) 0.0639(2) 0.040(1) Uani 1.00 d .
C(8) C 0.5261(4) 0.7759(5) 0.0765(1) 0.032(1) Uani 1.00 d .
C(9) C 0.5990(4) 0.3565(4) 0.1176(1) 0.0275(9) Uani 1.00 d .
C(10) C 0.2848(4) 0.7548(5) 0.0995(2) 0.034(1) Uani 1.00 d .
C(11) C 0.6207(5) 0.1248(5) 0.1539(1) 0.032(1) Uani 1.00 d .
C(12) C 0.6057(6) 0.0028(5) 0.1486(2) 0.043(1) Uani 1.00 d .
C(13) C 0.6826(6) -0.0800(6) 0.1643(2) 0.051(2) Uani 1.00 d .
C(14) C 0.7766(7) -0.0401(7) 0.1856(2) 0.054(2) Uani 1.00 d .
C(15) C 0.7920(6) 0.0798(7) 0.1915(2) 0.055(2) Uani 1.00 d .
C(16) C 0.7144(6) 0.1643(6) 0.1756(2) 0.044(1) Uani 1.00 d .
C(21) C 0.4454(5) 0.1541(5) 0.0969(1) 0.036(1) Uani 1.00 d .
C(22) C 0.3365(6) 0.1008(5) 0.1000(2) 0.046(1) Uani 1.00 d .
C(23) C 0.2758(7) 0.0509(6) 0.0712(3) 0.067(2) Uani 1.00 d .
C(24) C 0.3236(9) 0.0512(7) 0.0393(3) 0.080(3) Uani 1.00 d .
C(25) C 0.4313(9) 0.1004(8) 0.0359(2) 0.074(2) Uani 1.00 d .
C(26) C 0.4943(7) 0.1524(7) 0.0645(2) 0.055(2) Uani 1.00 d .
C(31) C 0.0416(4) 0.8189(5) 0.0983(1) 0.034(1) Uani 1.00 d .
C(32) C 0.0300(5) 0.8232(6) 0.0616(2) 0.041(1) Uani 1.00 d .
C(33) C -0.0464(6) 0.9040(6) 0.0450(2) 0.049(1) Uani 1.00 d .
C(34) C -0.1137(5) 0.9797(6) 0.0643(2) 0.051(2) Uani 1.00 d .
C(35) C -0.1040(5) 0.9731(6) 0.1006(2) 0.048(1) Uani 1.00 d .
C(36) C -0.0267(5) 0.8939(5) 0.1178(2) 0.041(1) Uani 1.00 d .
C(41) C 0.1583(5) 0.7581(5) 0.1649(2) 0.036(1) Uani 1.00 d .
C(42) C 0.0753(6) 0.7113(6) 0.1864(2) 0.047(1) Uani 1.00 d .
C(43) C 0.0721(7) 0.7469(8) 0.2208(2) 0.060(2) Uani 1.00 d .
C(44) C 0.1549(8) 0.8255(8) 0.2348(2) 0.066(2) Uani 1.00 d .
C(45) C 0.2390(7) 0.8728(7) 0.2142(2) 0.063(2) Uani 1.00 d .
C(46) C 0.2414(6) 0.8380(6) 0.1797(2) 0.051(2) Uani 1.00 d .
C(51) C 0.2453(5) 0.4337(6) 0.1930(1) 0.038(1) Uani 1.00 d .
C(52) C 0.3491(6) 0.4873(6) 0.2027(2) 0.042(1) Uani 1.00 d .
C(53) C 0.4212(6) 0.4644(7) 0.2363(2) 0.055(2) Uani 1.00 d .
C(54) C 0.4280(6) 0.3318(7) 0.2466(2) 0.052(2) Uani 1.00 d .
C(55) C 0.4316(6) 0.2490(6) 0.2156(2) 0.045(1) Uani 1.00 d .
C(56) C 0.3343(6) 0.1949(6) 0.1985(2) 0.045(1) Uani 1.00 d .
C(57) C 0.2094(6) 0.2145(7) 0.2065(2) 0.052(2) Uani 1.00 d .
C(58) C 0.1800(6) 0.3443(7) 0.2145(2) 0.052(2) Uani 1.00 d .
C(61) C 0.1555(5) 0.3150(5) 0.1071(2) 0.042(1) Uani 1.00 d .
C(62) C 0.1921(5) 0.3572(6) 0.0761(2) 0.043(1) Uani 1.00 d .
C(63) C 0.1188(7) 0.3692(8) 0.0422(2) 0.066(2) Uani 1.00 d .
C(64) C -0.0006(7) 0.4193(8) 0.0465(2) 0.066(2) Uani 1.00 d .
C(65) C -0.0061(5) 0.5090(6) 0.0760(2) 0.051(2) Uani 1.00 d .
C(66) C -0.0312(5) 0.4808(6) 0.1099(2) 0.051(2) Uani 1.00 d .
C(67) C -0.0494(6) 0.3546(8) 0.1237(2) 0.065(2) Uani 1.00 d .
C(68) C 0.0358(6) 0.2642(7) 0.1120(2) 0.063(2) Uani 1.00 d .
C(71) C 0.464(2) 0.543(2) -0.0006(4) 0.072(4) Uani 0.50 d P
B(1) B 0.2466(8) 0.7467(9) -0.0072(2) 0.062(2) Uani 1.00 d .
B(2) B 0.2702(9) 0.0735(8) 0.3110(2) 0.057(2) Uani 1.00 d .
H(1) H 0.7241 0.5076 0.0815 0.0451 Uiso 1.00 calc .
H(2) H 0.7857 0.6841 0.0565 0.0526 Uiso 1.00 calc .
H(3) H 0.6608 0.8529 0.0529 0.0480 Uiso 1.00 calc .
H(4) H 0.4763 0.8453 0.0751 0.0380 Uiso 1.00 calc .
H(5) H 0.6620 0.3766 0.1342 0.0334 Uiso 1.00 calc .
H(6) H 0.6306 0.3334 0.0961 0.0334 Uiso 1.00 calc .
H(7) H 0.2695 0.7713 0.0753 0.0407 Uiso 1.00 calc .
H(8) H 0.3164 0.8253 0.1110 0.0407 Uiso 1.00 calc .
H(9) H 0.5412 -0.0248 0.1335 0.0519 Uiso 1.00 calc .
H(10) H 0.6711 -0.1642 0.1608 0.0612 Uiso 1.00 calc .
H(11) H 0.8312 -0.0969 0.1966 0.0655 Uiso 1.00 calc .
H(12) H 0.8576 0.1080 0.2062 0.0646 Uiso 1.00 calc .
H(13) H 0.7251 0.2490 0.1802 0.0521 Uiso 1.00 calc .
H(14) H 0.3032 0.0996 0.1226 0.0583 Uiso 1.00 calc .
H(15) H 0.1992 0.0156 0.0742 0.0782 Uiso 1.00 calc .
H(16) H 0.2780 0.0188 0.0197 0.0933 Uiso 1.00 calc .
H(17) H 0.4646 0.0948 0.0132 0.0925 Uiso 1.00 calc .
H(18) H 0.5720 0.1872 0.0617 0.0661 Uiso 1.00 calc .
H(19) H 0.0752 0.7678 0.0479 0.0491 Uiso 1.00 calc .
H(20) H -0.0517 0.9088 0.0198 0.0580 Uiso 1.00 calc .
H(21) H -0.1675 1.0348 0.0526 0.0615 Uiso 1.00 calc .
H(22) H -0.1514 1.0240 0.1141 0.0578 Uiso 1.00 calc .
H(23) H -0.0212 0.8892 0.1429 0.0512 Uiso 1.00 calc .
H(24) H 0.0192 0.6552 0.1766 0.0550 Uiso 1.00 calc .
H(25) H 0.0110 0.7157 0.2352 0.0690 Uiso 1.00 calc .
H(26) H 0.1534 0.8480 0.2591 0.0815 Uiso 1.00 calc .
H(27) H 0.2958 0.9289 0.2235 0.0755 Uiso 1.00 calc .
H(28) H 0.3018 0.8670 0.1656 0.0623 Uiso 1.00 calc .
H(29) H 0.1941 0.4804 0.1771 0.0464 Uiso 1.00 calc .
H(30) H 0.3590 0.5660 0.1933 0.0511 Uiso 1.00 calc .
H(31) H 0.4996 0.4925 0.2334 0.0659 Uiso 1.00 calc .
H(32) H 0.3891 0.5083 0.2547 0.0659 Uiso 1.00 calc .
H(33) H 0.4969 0.3212 0.2617 0.0634 Uiso 1.00 calc .
H(34) H 0.3610 0.3141 0.2590 0.0634 Uiso 1.00 calc .
H(35) H 0.5026 0.2020 0.2161 0.0546 Uiso 1.00 calc .
H(36) H 0.3494 0.1159 0.1893 0.0534 Uiso 1.00 calc .
H(37) H 0.1586 0.1903 0.1866 0.0599 Uiso 1.00 calc .
H(38) H 0.1906 0.1657 0.2261 0.0599 Uiso 1.00 calc .
H(39) H 0.2035 0.3593 0.2390 0.0603 Uiso 1.00 calc .
H(40) H 0.0985 0.3576 0.2111 0.0603 Uiso 1.00 calc .
H(41) H 0.2166 0.2796 0.1221 0.0492 Uiso 1.00 calc .
H(42) H 0.2735 0.3469 0.0729 0.0519 Uiso 1.00 calc .
H(43) H 0.1591 0.4209 0.0267 0.0815 Uiso 1.00 calc .
H(44) H 0.1122 0.2912 0.0314 0.0815 Uiso 1.00 calc .
H(45) H -0.0288 0.4558 0.0251 0.0779 Uiso 1.00 calc .
H(46) H -0.0518 0.3533 0.0514 0.0779 Uiso 1.00 calc .
H(47) H -0.0336 0.5876 0.0684 0.0616 Uiso 1.00 calc .
H(48) H -0.0744 0.5426 0.1219 0.0591 Uiso 1.00 calc .
H(49) H -0.0441 0.3562 0.1488 0.0828 Uiso 1.00 calc .
H(50) H -0.1274 0.3289 0.1161 0.0828 Uiso 1.00 calc .
H(51) H 0.0053 0.2311 0.0898 0.0750 Uiso 1.00 calc .
H(52) H 0.0415 0.1998 0.1287 0.0750 Uiso 1.00 calc .
H(53) H 0.3984 0.5543 -0.0186 0.0803 Uiso 0.50 calc P
H(54) H 0.4561 0.6088 0.0158 0.0803 Uiso 0.50 calc P

loop_
_atom_site_aniso_label
_atom_site_aniso_U_11
_atom_site_aniso_U_22
_atom_site_aniso_U_33
_atom_site_aniso_U_12
_atom_site_aniso_U_13
_atom_site_aniso_U_23
Rh(1) 0.0245(2) 0.0289(2) 0.0287(2) 0.0022(1) 0.0077(1) 0.0059(1)
Rh(2) 0.0156(2) 0.0296(2) 0.0406(2) -0.0004(1) 0.0024(1) 0.0054(1)
Cl(1) 0.168(3) 0.189(4) 0.071(2) -0.099(3) -0.002(2) 0.010(2)
P(1) 0.0236(6) 0.0259(6) 0.0306(6) 0.0027(5) 0.0038(4) 0.0029(4)
P(2) 0.0207(6) 0.0301(7) 0.0421(7) 0.0043(5) 0.0081(5) 0.0073(5)
F(1) 0.109(4) 0.093(4) 0.080(3) 0.042(3) 0.033(3) 0.033(3)
F(2) 0.127(5) 0.074(3) 0.066(3) 0.023(3) 0.019(3) 0.013(2)
F(3) 0.054(3) 0.119(4) 0.053(2) -0.023(3) 0.014(2) -0.025(2)
F(4) 0.097(5) 0.155(7) 0.138(6) -0.039(4) -0.002(4) -0.080(5)
F(5) 0.090(4) 0.133(6) 0.119(5) 0.015(4) -0.023(4) 0.005(4)
F(6) 0.111(7) 0.134(8) 0.084(5) 0.006(5) -0.018(5) 0.066(6)
F(6A) 0.111(7) 0.134(8) 0.084(5) 0.006(5) -0.018(5) 0.066(6)
F(7) 0.35(2) 0.021(9) 0.23(2) -0.01(1) -0.17(2) 0.009(10)
F(7A) 0.35(2) 0.021(9) 0.23(2) -0.01(1) -0.17(2) 0.009(10)
F(8) 0.104(7) 0.26(2) 0.090(6) -0.042(8) 0.027(6) -0.022(9)
F(8A) 0.104(7) 0.26(2) 0.090(6) -0.042(8) 0.027(6) -0.022(9)
N(1) 0.020(2) 0.024(2) 0.028(2) 0.000(1) 0.004(1) 0.000(1)
N(2) 0.017(2) 0.026(2) 0.029(2) 0.005(1) 0.005(1) 0.004(1)
C(1) 0.016(2) 0.025(2) 0.025(2) -0.003(2) 0.001(1) 0.000(2)
C(2) 0.013(2) 0.029(2) 0.029(2) -0.003(2) 0.002(2) 0.002(2)
C(3) 0.019(2) 0.028(2) 0.030(2) -0.005(2) 0.003(2) 0.000(2)
C(4) 0.019(2) 0.028(2) 0.030(2) -0.001(2) 0.003(2) 0.002(2)
C(5) 0.019(2) 0.044(3) 0.047(3) 0.004(2) 0.010(2) 0.012(2)
C(6) 0.021(3) 0.056(4) 0.058(3) -0.003(2) 0.013(2) 0.018(3)
C(7) 0.029(3) 0.035(3) 0.056(3) -0.008(2) 0.006(2) 0.017(2)
C(8) 0.025(3) 0.030(3) 0.041(3) -0.002(2) 0.003(2) 0.008(2)
C(9) 0.022(2) 0.029(2) 0.031(2) 0.001(2) 0.004(2) 0.001(2)
C(10) 0.021(2) 0.031(3) 0.050(3) 0.001(2) 0.012(2) 0.009(2)
C(11) 0.030(3) 0.033(3) 0.033(2) 0.009(2) 0.007(2) 0.005(2)
C(12) 0.048(4) 0.034(3) 0.048(3) 0.009(2) 0.007(3) 0.006(2)
C(13) 0.059(4) 0.040(3) 0.055(4) 0.020(3) 0.014(3) 0.013(3)
C(14) 0.062(4) 0.058(4) 0.044(3) 0.034(3) 0.015(3) 0.016(3)
C(15) 0.052(4) 0.067(5) 0.045(3) 0.022(3) -0.005(3) 0.006(3)
C(16) 0.046(3) 0.046(3) 0.041(3) 0.012(3) -0.003(2) 0.004(2)
C(21) 0.039(3) 0.027(3) 0.041(3) 0.005(2) -0.003(2) 0.003(2)
C(22) 0.045(4) 0.025(3) 0.068(4) 0.002(2) -0.008(3) 0.006(2)
C(23) 0.060(5) 0.028(3) 0.108(7) -0.007(3) -0.031(4) 0.003(3)
C(24) 0.109(7) 0.044(4) 0.081(6) -0.003(4) -0.050(5) -0.017(4)
C(25) 0.098(7) 0.068(5) 0.053(4) -0.001(5) -0.012(4) -0.017(4)
C(26) 0.070(5) 0.054(4) 0.042(3) -0.006(3) 0.002(3) -0.013(3)
C(31) 0.022(3) 0.031(3) 0.049(3) 0.005(2) 0.005(2) 0.009(2)
C(32) 0.033(3) 0.046(3) 0.045(3) 0.002(2) 0.005(2) 0.009(2)
C(33) 0.039(3) 0.053(4) 0.053(3) -0.004(3) -0.003(3) 0.018(3)
C(34) 0.033(3) 0.038(3) 0.082(5) 0.003(2) -0.004(3) 0.021(3)
C(35) 0.034(3) 0.042(3) 0.069(4) 0.009(3) 0.005(3) 0.009(3)
C(36) 0.028(3) 0.042(3) 0.053(3) 0.010(2) 0.011(2) 0.008(2)
C(41) 0.027(3) 0.034(3) 0.047(3) 0.009(2) 0.004(2) 0.005(2)
C(42) 0.040(3) 0.050(4) 0.051(3) -0.001(3) 0.008(3) 0.004(3)
C(43) 0.060(4) 0.072(5) 0.052(4) 0.001(4) 0.019(3) 0.003(3)
C(44) 0.079(6) 0.068(5) 0.050(4) 0.012(4) -0.001(4) -0.002(3)
C(45) 0.064(5) 0.061(5) 0.063(4) -0.011(4) -0.012(4) -0.001(3)
C(46) 0.045(4) 0.053(4) 0.056(4) -0.010(3) 0.000(3) 0.005(3)
C(51) 0.033(3) 0.046(3) 0.037(3) 0.011(2) 0.014(2) 0.005(2)
C(52) 0.048(4) 0.042(3) 0.038(3) 0.000(3) 0.018(2) -0.004(2)
C(53) 0.051(4) 0.077(5) 0.038(3) -0.016(3) 0.010(3) -0.008(3)
C(54) 0.043(4) 0.077(5) 0.036(3) -0.003(3) 0.001(2) 0.008(3)
C(55) 0.044(3) 0.057(4) 0.035(3) 0.012(3) 0.010(2) 0.019(2)
C(56) 0.056(4) 0.040(3) 0.042(3) -0.002(3) 0.014(3) 0.018(2)
C(57) 0.042(4) 0.068(4) 0.046(3) -0.017(3) 0.015(3) 0.016(3)
C(58) 0.037(3) 0.078(5) 0.042(3) 0.000(3) 0.018(2) 0.008(3)
C(61) 0.033(3) 0.027(3) 0.066(4) 0.000(2) -0.008(3) -0.002(2)
C(62) 0.029(3) 0.049(4) 0.050(3) 0.005(2) -0.001(2) -0.013(3)
C(63) 0.052(4) 0.091(6) 0.052(4) -0.001(4) -0.011(3) -0.010(4)
C(64) 0.049(4) 0.086(6) 0.059(4) -0.011(4) -0.029(3) 0.014(4)
C(65) 0.022(3) 0.051(4) 0.076(4) -0.001(2) -0.019(3) 0.015(3)
C(66) 0.016(3) 0.053(4) 0.083(5) -0.002(2) 0.005(3) 0.006(3)
C(67) 0.034(4) 0.070(5) 0.091(5) -0.015(3) 0.015(3) 0.021(4)
C(68) 0.045(4) 0.047(4) 0.096(6) -0.014(3) -0.008(4) 0.016(4)
C(71) 0.07(1) 0.09(1) 0.054(8) 0.003(8) 0.002(8) -0.002(8)
B(1) 0.060(5) 0.074(6) 0.052(4) -0.012(4) 0.003(4) -0.010(4)
B(2) 0.072(6) 0.046(5) 0.052(4) 0.015(4) -0.001(4) 0.014(3)

loop_
_atom_type_symbol
_atom_type_description
_atom_type_scat_dispersion_real
_atom_type_scat_dispersion_imag
_atom_type_scat_source
C C 0.003 0.002
;International Tables for Crystallography
(1992, Vol. C, Tables 4.2.6.8 and 6.1.1.4)
;
H H 0.000 0.000
;International Tables for Crystallography
(1992, Vol. C, Table 6.1.1.4)
;
N N 0.006 0.003
;International Tables for Crystallography
(1992, Vol. C, Tables 4.2.6.8 and 6.1.1.4)
;
B B 0.001 0.001
;International Tables for Crystallography
(1992, Vol. C, Tables 4.2.6.8 and 6.1.1.4)
;
F F 0.017 0.010
;International Tables for Crystallography
(1992, Vol. C, Tables 4.2.6.8 and 6.1.1.4)
;
P P 0.102 0.094
;International Tables for Crystallography
(1992, Vol. C, Tables 4.2.6.8 and 6.1.1.4)
;
Cl Cl 0.148 0.159
;International Tables for Crystallography
(1992, Vol. C, Tables 4.2.6.8 and 6.1.1.4)
;
Rh Rh -1.118 0.919
;International Tables for Crystallography
(1992, Vol. C, Tables 4.2.6.8 and 6.1.1.4)
;

loop_
_geom_angle_atom_site_label_1
_geom_angle_atom_site_label_2
_geom_angle_atom_site_label_3
_geom_angle
_geom_angle_site_symmetry_1
_geom_angle_site_symmetry_3
_geom_angle_publ_flag
P(1) Rh(1) N(1) 79.1(1) . . yes
P(1) Rh(1) C(51) 171.5(1) . . yes
P(1) Rh(1) C(52) 153.0(2) . . yes
P(1) Rh(1) C(55) 96.8(2) . . yes
P(1) Rh(1) C(56) 97.9(2) . . yes
N(1) Rh(1) C(51) 100.3(2) . . yes
N(1) Rh(1) C(52) 92.3(2) . . yes
N(1) Rh(1) C(55) 156.5(2) . . yes
N(1) Rh(1) C(56) 165.0(2) . . yes
C(51) Rh(1) C(52) 35.1(2) . . yes
C(51) Rh(1) C(55) 87.1(2) . . yes
C(51) Rh(1) C(56) 80.5(2) . . yes
C(52) Rh(1) C(55) 80.9(2) . . yes
C(52) Rh(1) C(56) 96.4(2) . . yes
C(55) Rh(1) C(56) 38.0(2) . . yes
P(2) Rh(2) N(2) 79.8(1) . . yes
P(2) Rh(2) C(61) 171.2(2) . . yes
P(2) Rh(2) C(62) 152.7(2) . . yes
P(2) Rh(2) C(65) 96.1(2) . . yes
P(2) Rh(2) C(66) 97.9(2) . . yes
N(2) Rh(2) C(61) 100.2(2) . . yes
N(2) Rh(2) C(62) 90.1(2) . . yes
N(2) Rh(2) C(65) 151.8(2) . . yes
N(2) Rh(2) C(66) 170.1(2) . . yes
C(61) Rh(2) C(62) 35.7(2) . . yes
C(61) Rh(2) C(65) 88.0(2) . . yes
C(61) Rh(2) C(66) 80.7(2) . . yes
C(62) Rh(2) C(65) 81.0(2) . . yes
C(62) Rh(2) C(66) 96.0(2) . . yes
C(65) Rh(2) C(66) 37.6(3) . . yes
C(71) Cl(1) C(71) 47(1) . 3_665 yes
Rh(1) P(1) C(9) 98.7(2) . . yes
Rh(1) P(1) C(11) 123.6(2) . . yes
Rh(1) P(1) C(21) 114.8(2) . . yes
C(9) P(1) C(11) 106.2(2) . . yes
C(9) P(1) C(21) 106.7(2) . . yes
C(11) P(1) C(21) 105.2(2) . . yes
Rh(2) P(2) C(10) 97.9(2) . . yes
Rh(2) P(2) C(31) 124.9(2) . . yes
Rh(2) P(2) C(41) 115.7(2) . . yes
C(10) P(2) C(31) 103.3(2) . . yes
C(10) P(2) C(41) 108.4(3) . . yes
C(31) P(2) C(41) 104.7(2) . . yes
F(6A) F(6) F(8A) 130(2) . . yes
F(6A) F(6) B(2) 61.9(9) . . yes
F(8A) F(6) B(2) 68(2) . . yes
F(6) F(6A) B(2) 52.3(9) . . yes
F(7A) F(7) B(2) 54(5) . . yes
F(7) F(7A) F(8) 156(9) . . yes
F(7) F(7A) B(2) 98(8) . . yes
F(8) F(7A) B(2) 61(1) . . yes
F(7A) F(8) F(8A) 85(2) . . yes
F(7A) F(8) B(2) 44(2) . . yes
F(8A) F(8) B(2) 56(1) . . yes
F(6) F(8A) F(8) 133(3) . . yes
F(6) F(8A) B(2) 69(2) . . yes
F(8) F(8A) B(2) 64(1) . . yes
Rh(1) N(1) N(2) 119.8(3) . . yes
Rh(1) N(1) C(1) 117.8(3) . . yes
N(2) N(1) C(1) 120.2(4) . . yes
Rh(2) N(2) N(1) 121.1(3) . . yes
Rh(2) N(2) C(4) 115.9(3) . . yes
N(1) N(2) C(4) 119.4(4) . . yes
N(1) C(1) C(2) 121.9(4) . . yes
N(1) C(1) C(9) 117.4(4) . . yes
C(2) C(1) C(9) 120.7(4) . . yes
C(1) C(2) C(3) 117.5(4) . . yes
C(1) C(2) C(5) 123.4(4) . . yes
C(3) C(2) C(5) 119.1(4) . . yes
C(2) C(3) C(4) 116.8(4) . . yes
C(2) C(3) C(8) 119.9(4) . . yes
C(4) C(3) C(8) 123.1(4) . . yes
N(2) C(4) C(3) 122.9(4) . . yes
N(2) C(4) C(10) 116.9(4) . . yes
C(3) C(4) C(10) 120.1(4) . . yes
C(2) C(5) C(6) 120.1(5) . . yes
C(5) C(6) C(7) 120.0(5) . . yes
C(6) C(7) C(8) 121.4(5) . . yes
C(3) C(8) C(7) 119.5(5) . . yes
P(1) C(9) C(1) 109.7(3) . . yes
P(2) C(10) C(4) 111.0(4) . . yes
P(1) C(11) C(12) 120.3(4) . . yes
P(1) C(11) C(16) 120.6(4) . . yes
C(12) C(11) C(16) 119.0(5) . . yes
C(11) C(12) C(13) 121.2(6) . . yes
C(12) C(13) C(14) 119.6(6) . . yes
C(13) C(14) C(15) 120.0(7) . . yes
C(14) C(15) C(16) 120.8(6) . . yes
C(11) C(16) C(15) 119.5(6) . . yes
P(1) C(21) C(22) 118.8(4) . . yes
P(1) C(21) C(26) 122.5(5) . . yes
C(22) C(21) C(26) 118.6(6) . . yes
C(21) C(22) C(23) 121.1(7) . . yes
C(22) C(23) C(24) 120.0(8) . . yes
C(23) C(24) C(25) 119.9(8) . . yes
C(24) C(25) C(26) 121.3(8) . . yes
C(21) C(26) C(25) 119.1(7) . . yes
P(2) C(31) C(32) 118.6(4) . . yes
P(2) C(31) C(36) 121.9(4) . . yes
C(32) C(31) C(36) 119.6(5) . . yes
C(31) C(32) C(33) 120.0(6) . . yes
C(32) C(33) C(34) 120.7(6) . . yes
C(33) C(34) C(35) 119.1(6) . . yes
C(34) C(35) C(36) 121.2(6) . . yes
C(31) C(36) C(35) 119.4(6) . . yes
P(2) C(41) C(42) 117.3(4) . . yes
P(2) C(41) C(46) 124.5(5) . . yes
C(42) C(41) C(46) 118.2(6) . . yes
C(41) C(42) C(43) 120.9(6) . . yes
C(42) C(43) C(44) 119.8(7) . . yes
C(43) C(44) C(45) 120.6(7) . . yes
C(44) C(45) C(46) 119.5(7) . . yes
C(41) C(46) C(45) 120.9(7) . . yes
Rh(1) C(51) C(52) 71.0(4) . . yes
Rh(1) C(51) C(58) 109.5(4) . . yes
C(52) C(51) C(58) 126.1(5) . . yes
Rh(1) C(52) C(51) 73.9(4) . . yes
Rh(1) C(52) C(53) 106.0(4) . . yes
C(51) C(52) C(53) 125.7(6) . . yes
C(52) C(53) C(54) 113.5(6) . . yes
C(53) C(54) C(55) 113.2(5) . . yes
Rh(1) C(55) C(54) 113.1(5) . . yes
Rh(1) C(55) C(56) 70.3(3) . . yes
C(54) C(55) C(56) 125.1(6) . . yes
Rh(1) C(56) C(55) 71.7(4) . . yes
Rh(1) C(56) C(57) 109.8(4) . . yes
C(55) C(56) C(57) 125.9(6) . . yes
C(56) C(57) C(58) 113.9(6) . . yes
C(51) C(58) C(57) 113.1(5) . . yes
Rh(2) C(61) C(62) 71.6(4) . . yes
Rh(2) C(61) C(68) 110.9(4) . . yes
C(62) C(61) C(68) 124.7(6) . . yes
Rh(2) C(62) C(61) 72.7(4) . . yes
Rh(2) C(62) C(63) 106.8(5) . . yes
C(61) C(62) C(63) 126.3(6) . . yes
C(62) C(63) C(64) 114.0(6) . . yes
C(63) C(64) C(65) 114.0(6) . . yes
Rh(2) C(65) C(64) 112.6(4) . . yes
Rh(2) C(65) C(66) 71.2(4) . . yes
C(64) C(65) C(66) 124.9(6) . . yes
Rh(2) C(66) C(65) 71.2(4) . . yes
Rh(2) C(66) C(67) 109.2(4) . . yes
C(65) C(66) C(67) 125.2(7) . . yes
C(66) C(67) C(68) 114.5(7) . . yes
C(61) C(68) C(67) 113.7(6) . . yes
Cl(1) C(71) Cl(1) 132(1) . 3_665 yes
Cl(1) C(71) C(71) 64(1) . 3_665 yes
Cl(1) C(71) C(71) 68(1) 3_665 3_665 yes
F(1) B(1) F(2) 107.0(7) . . yes
F(1) B(1) F(3) 109.9(7) . . yes
F(1) B(1) F(4) 113.1(8) . . yes
F(2) B(1) F(3) 109.4(7) . . yes
F(2) B(1) F(4) 107.4(7) . . yes
F(3) B(1) F(4) 109.9(8) . . yes
F(5) B(2) F(6) 116.4(9) . . yes
F(5) B(2) F(6A) 96(1) . . yes
F(5) B(2) F(7) 113(1) . . yes
F(5) B(2) F(7A) 118(3) . . yes
F(5) B(2) F(8) 90.5(8) . . yes
F(5) B(2) F(8A) 113(1) . . yes
F(6) B(2) F(6A) 65(1) . . yes
F(6) B(2) F(7) 125(1) . . yes
F(6) B(2) F(7A) 124(3) . . yes
F(6) B(2) F(8) 100.8(10) . . yes
F(6) B(2) F(8A) 41(1) . . yes
F(6A) B(2) F(7) 87(1) . . yes
F(6A) B(2) F(7A) 112(3) . . yes
F(6A) B(2) F(8) 166(1) . . yes
F(6A) B(2) F(8A) 107(1) . . yes
F(7) B(2) F(7A) 27(3) . . yes
F(7) B(2) F(8) 99(1) . . yes
F(7) B(2) F(8A) 128(2) . . yes
F(7A) B(2) F(8) 73(3) . . yes
F(7A) B(2) F(8A) 107(3) . . yes
F(8) B(2) F(8A) 59(1) . . yes

loop_
_geom_bond_atom_site_label_1
_geom_bond_atom_site_label_2
_geom_bond_distance
_geom_bond_site_symmetry_2
_geom_bond_publ_flag
Rh(1) P(1) 2.253(2) . yes
Rh(1) N(1) 2.145(4) . yes
Rh(1) C(51) 2.279(6) . yes
Rh(1) C(52) 2.244(6) . yes
Rh(1) C(55) 2.156(6) . yes
Rh(1) C(56) 2.139(6) . yes
Rh(2) P(2) 2.257(1) . yes
Rh(2) N(2) 2.162(4) . yes
Rh(2) C(61) 2.236(6) . yes
Rh(2) C(62) 2.222(6) . yes
Rh(2) C(65) 2.146(6) . yes
Rh(2) C(66) 2.147(6) . yes
Cl(1) C(71) 1.62(2) . yes
Cl(1) C(71) 1.56(2) 3_665 yes
P(1) C(9) 1.847(5) . yes
P(1) C(11) 1.826(5) . yes
P(1) C(21) 1.822(6) . yes
P(2) C(10) 1.842(6) . yes
P(2) C(31) 1.831(5) . yes
P(2) C(41) 1.820(6) . yes
F(1) B(1) 1.36(1) . yes
F(2) B(1) 1.41(1) . yes
F(3) B(1) 1.39(1) . yes
F(4) B(1) 1.37(1) . yes
F(5) B(2) 1.40(1) . yes
F(6) F(6A) 1.49(2) . yes
F(6) F(8A) 0.92(3) . yes
F(6) B(2) 1.29(1) . yes
F(6A) B(2) 1.44(2) . yes
F(7) F(7A) 0.63(6) . yes
F(7) B(2) 1.37(2) . yes
F(7A) F(8) 1.52(4) . yes
F(7A) B(2) 1.12(5) . yes
F(8) F(8A) 1.33(3) . yes
F(8) B(2) 1.40(2) . yes
F(8A) B(2) 1.29(3) . yes
N(1) N(2) 1.399(5) . yes
N(1) C(1) 1.319(6) . yes
N(2) C(4) 1.320(6) . yes
C(1) C(2) 1.436(6) . yes
C(1) C(9) 1.500(7) . yes
C(2) C(3) 1.412(7) . yes
C(2) C(5) 1.418(7) . yes
C(3) C(4) 1.430(7) . yes
C(3) C(8) 1.410(7) . yes
C(4) C(10) 1.518(7) . yes
C(5) C(6) 1.377(9) . yes
C(6) C(7) 1.404(8) . yes
C(7) C(8) 1.370(8) . yes
C(11) C(12) 1.385(8) . yes
C(11) C(16) 1.390(8) . yes
C(12) C(13) 1.390(9) . yes
C(13) C(14) 1.387(10) . yes
C(14) C(15) 1.37(1) . yes
C(15) C(16) 1.409(10) . yes
C(21) C(22) 1.396(9) . yes
C(21) C(26) 1.394(9) . yes
C(22) C(23) 1.38(1) . yes
C(23) C(24) 1.37(1) . yes
C(24) C(25) 1.37(1) . yes
C(25) C(26) 1.40(1) . yes
C(31) C(32) 1.405(8) . yes
C(31) C(36) 1.395(8) . yes
C(32) C(33) 1.384(9) . yes
C(33) C(34) 1.387(10) . yes
C(34) C(35) 1.39(1) . yes
C(35) C(36) 1.390(9) . yes
C(41) C(42) 1.398(9) . yes
C(41) C(46) 1.399(9) . yes
C(42) C(43) 1.378(10) . yes
C(43) C(44) 1.38(1) . yes
C(44) C(45) 1.39(1) . yes
C(45) C(46) 1.38(1) . yes
C(51) C(52) 1.365(8) . yes
C(51) C(58) 1.520(9) . yes
C(52) C(53) 1.510(9) . yes
C(53) C(54) 1.53(1) . yes
C(54) C(55) 1.506(9) . yes
C(55) C(56) 1.398(9) . yes
C(56) C(57) 1.501(10) . yes
C(57) C(58) 1.52(1) . yes
C(61) C(62) 1.366(9) . yes
C(61) C(68) 1.508(10) . yes
C(62) C(63) 1.509(10) . yes
C(63) C(64) 1.50(1) . yes
C(64) C(65) 1.51(1) . yes
C(65) C(66) 1.38(1) . yes
C(66) C(67) 1.52(1) . yes
C(67) C(68) 1.49(1) . yes
C(71) C(71) 1.27(4) 3_665 yes

loop_
_geom_contact_atom_site_label_1
_geom_contact_atom_site_label_2
_geom_contact_distance
_geom_contact_site_symmetry_2
F(1) C(34) 3.059(9) 3_575
F(1) C(64) 3.50(1) 3_565
F(1) C(33) 3.528(9) 3_575
F(2) C(64) 3.419(9) 3_565
F(3) C(64) 3.306(9) 3_565
F(4) C(24) 3.11(1) 1_565
F(5) C(1) 3.081(9) 2_645
F(5) C(2) 3.172(9) 2_645
F(5) N(1) 3.379(8) 2_645
F(5) C(3) 3.514(9) 2_645
F(5) C(9) 3.573(9) 2_645
F(5) C(52) 3.586(10) 2_645
F(5) C(13) 3.59(1) 2_655
F(6) C(43) 3.53(1) 2_545
F(6A) C(45) 3.14(2) 1_545
F(6A) C(44) 3.37(2) 1_545
F(6A) C(53) 3.39(2) 2_645
F(7) C(9) 3.25(3) 2_645
F(7) C(16) 3.27(1) 2_645
F(7) C(44) 3.45(3) 1_545
F(7A) C(9) 3.32(6) 2_645
F(7A) C(67) 3.37(7) 2_545
F(7A) C(66) 3.54(7) 2_545
F(8) C(5) 3.18(1) 2_645
F(8) C(66) 3.29(2) 2_545
F(8) C(2) 3.42(1) 2_645
F(8A) C(42) 3.17(3) 2_545
F(8A) C(13) 3.34(4) 2_655
F(8A) C(14) 3.36(4) 2_655
F(8A) C(43) 3.37(3) 2_545
C(10) C(23) 3.475(9) 1_565

loop_
_geom_torsion_atom_site_label_1
_geom_torsion_atom_site_label_2
_geom_torsion_atom_site_label_3
_geom_torsion_atom_site_label_4
_geom_torsion
_geom_torsion_site_symmetry_2
_geom_torsion_site_symmetry_3
_geom_torsion_site_symmetry_4
_geom_torsion_publ_flag
Rh(1) P(1) C(9) C(1) -33.6(3) . . . yes
Rh(1) P(1) C(11) C(12) 109.6(4) . . . yes
Rh(1) P(1) C(11) C(16) -66.7(5) . . . yes
Rh(1) P(1) C(21) C(22) -39.3(5) . . . yes
Rh(1) P(1) C(21) C(26) 136.9(5) . . . yes
Rh(1) N(1) N(2) Rh(2) -53.3(4) . . . yes
Rh(1) N(1) N(2) C(4) 149.1(3) . . . yes
Rh(1) N(1) C(1) C(2) -155.1(3) . . . yes
Rh(1) N(1) C(1) C(9) 22.2(5) . . . yes
Rh(1) C(51) C(52) C(53) -98.4(6) . . . yes
Rh(1) C(51) C(58) C(57) -12.7(6) . . . yes
Rh(1) C(52) C(51) C(58) 100.7(6) . . . yes
Rh(1) C(52) C(53) C(54) -39.7(6) . . . yes
Rh(1) C(55) C(54) C(53) -11.7(7) . . . yes
Rh(1) C(55) C(56) C(57) -101.5(6) . . . yes
Rh(1) C(56) C(55) C(54) 105.0(6) . . . yes
Rh(1) C(56) C(57) C(58) -40.8(6) . . . yes
Rh(2) P(2) C(10) C(4) -32.3(4) . . . yes
Rh(2) P(2) C(31) C(32) -54.8(5) . . . yes
Rh(2) P(2) C(31) C(36) 125.5(4) . . . yes
Rh(2) P(2) C(41) C(42) -57.0(5) . . . yes
Rh(2) P(2) C(41) C(46) 125.2(5) . . . yes
Rh(2) N(2) N(1) C(1) 143.8(3) . . . yes
Rh(2) N(2) C(4) C(3) -149.9(4) . . . yes
Rh(2) N(2) C(4) C(10) 26.5(5) . . . yes
Rh(2) C(61) C(62) C(63) -98.4(7) . . . yes
Rh(2) C(61) C(68) C(67) -11.5(8) . . . yes
Rh(2) C(62) C(61) C(68) 103.2(6) . . . yes
Rh(2) C(62) C(63) C(64) -37.5(8) . . . yes
Rh(2) C(65) C(64) C(63) -9.9(8) . . . yes
Rh(2) C(65) C(66) C(67) -100.7(6) . . . yes
Rh(2) C(66) C(65) C(64) 104.9(6) . . . yes
Rh(2) C(66) C(67) C(68) -37.0(8) . . . yes
Cl(1) C(71) Cl(1) C(71) 0.0000(1) . 3_665 3_665 yes
Cl(1) C(71) C(71) Cl(1) 180.0 . 3_665 3_665 yes
Cl(1) C(71) Cl(1) C(71) 0.0000(2) 3_665 3_665 . yes
Cl(1) C(71) C(71) Cl(1) -180.0 3_665 . 3_665 yes
P(1) Rh(1) N(1) N(2) 160.5(3) . . . yes
P(1) Rh(1) N(1) C(1) -36.1(3) . . . yes
P(1) Rh(1) C(51) C(52) -164.3(9) . . . yes
P(1) Rh(1) C(51) C(58) 73(1) . . . yes
P(1) Rh(1) C(52) C(51) 175.0(3) . . . yes
P(1) Rh(1) C(52) C(53) -61.7(6) . . . yes
P(1) Rh(1) C(55) C(54) 145.0(4) . . . yes
P(1) Rh(1) C(55) C(56) -94.2(4) . . . yes
P(1) Rh(1) C(56) C(55) 90.9(4) . . . yes
P(1) Rh(1) C(56) C(57) -146.6(4) . . . yes
P(1) C(9) C(1) N(1) 10.6(5) . . . yes
P(1) C(9) C(1) C(2) -172.1(3) . . . yes
P(1) C(11) C(12) C(13) -176.8(5) . . . yes
P(1) C(11) C(16) C(15) 176.7(5) . . . yes
P(1) C(21) C(22) C(23) 174.0(5) . . . yes
P(1) C(21) C(26) C(25) -174.4(6) . . . yes
P(2) Rh(2) N(2) N(1) 162.8(3) . . . yes
P(2) Rh(2) N(2) C(4) -38.9(3) . . . yes
P(2) Rh(2) C(61) C(62) -164.7(8) . . . yes
P(2) Rh(2) C(61) C(68) 74(1) . . . yes
P(2) Rh(2) C(62) C(61) 174.9(3) . . . yes
P(2) Rh(2) C(62) C(63) -61.4(6) . . . yes
P(2) Rh(2) C(65) C(64) 144.2(5) . . . yes
P(2) Rh(2) C(65) C(66) -95.0(4) . . . yes
P(2) Rh(2) C(66) C(65) 89.8(4) . . . yes
P(2) Rh(2) C(66) C(67) -148.5(5) . . . yes
P(2) C(10) C(4) N(2) 6.8(6) . . . yes
P(2) C(10) C(4) C(3) -176.7(4) . . . yes
P(2) C(31) C(32) C(33) -177.8(5) . . . yes
P(2) C(31) C(36) C(35) 178.7(4) . . . yes
P(2) C(41) C(42) C(43) -175.1(6) . . . yes
P(2) C(41) C(46) C(45) 175.6(6) . . . yes
F(5) B(2) F(6) F(6A) 85(1) . . . yes
F(5) B(2) F(6) F(8A) -95(2) . . . yes
F(5) B(2) F(6A) F(6) -116.0(9) . . . yes
F(5) B(2) F(7) F(7A) 108(8) . . . yes
F(5) B(2) F(7A) F(7) -85(7) . . . yes
F(5) B(2) F(7A) F(8) 81(2) . . . yes
F(5) B(2) F(8) F(7A) -120(3) . . . yes
F(5) B(2) F(8) F(8A) 116(1) . . . yes
F(5) B(2) F(8A) F(6) 104(1) . . . yes
F(5) B(2) F(8A) F(8) -76(1) . . . yes
F(6) F(6A) B(2) F(7) 130(1) . . . yes
F(6) F(6A) B(2) F(7A) 118(4) . . . yes
F(6) F(6A) B(2) F(8) 6(5) . . . yes
F(6) F(6A) B(2) F(8A) 0(1) . . . yes
F(6) F(8A) F(8) F(7A) -35(4) . . . yes
F(6) F(8A) F(8) B(2) 0(3) . . . yes
F(6) F(8A) B(2) F(6A) -1(2) . . . yes
F(6) F(8A) B(2) F(7) -102(2) . . . yes
F(6) F(8A) B(2) F(7A) -122(3) . . . yes
F(6) F(8A) B(2) F(8) -179(2) . . . yes
F(6) B(2) F(7) F(7A) -97(8) . . . yes
F(6) B(2) F(7A) F(7) 101(7) . . . yes
F(6) B(2) F(7A) F(8) -91(2) . . . yes
F(6) B(2) F(8) F(7A) 122(3) . . . yes
F(6) B(2) F(8) F(8A) 0(1) . . . yes
F(6) B(2) F(8A) F(8) 179(2) . . . yes
F(6A) F(6) F(8A) F(8) 0(5) . . . yes
F(6A) F(6) F(8A) B(2) 1(2) . . . yes
F(6A) F(6) B(2) F(7) -68(2) . . . yes
F(6A) F(6) B(2) F(7A) -101(3) . . . yes
F(6A) F(6) B(2) F(8) -178(1) . . . yes
F(6A) F(6) B(2) F(8A) -178(2) . . . yes
F(6A) B(2) F(6) F(8A) 178(2) . . . yes
F(6A) B(2) F(7) F(7A) -155(8) . . . yes
F(6A) B(2) F(7A) F(7) 26(8) . . . yes
F(6A) B(2) F(7A) F(8) -167(1) . . . yes
F(6A) B(2) F(8) F(7A) 117(6) . . . yes
F(6A) B(2) F(8) F(8A) -6(5) . . . yes
F(6A) B(2) F(8A) F(8) 178(1) . . . yes
F(7) F(7A) F(8) F(8A) 80(19) . . . yes
F(7) F(7A) F(8) B(2) 35(17) . . . yes
F(7) F(7A) B(2) F(8) -166(8) . . . yes
F(7) F(7A) B(2) F(8A) 144(6) . . . yes
F(7) B(2) F(6) F(8A) 110(2) . . . yes
F(7) B(2) F(7A) F(8) 166(8) . . . yes
F(7) B(2) F(8) F(7A) -6(4) . . . yes
F(7) B(2) F(8) F(8A) -129(2) . . . yes
F(7) B(2) F(8A) F(8) 77(2) . . . yes
F(7A) F(7) B(2) F(8) 13(8) . . . yes
F(7A) F(7) B(2) F(8A) -44(8) . . . yes
F(7A) F(8) F(8A) B(2) -36(3) . . . yes
F(7A) F(8) B(2) F(8A) 123(4) . . . yes
F(7A) B(2) F(6) F(8A) 77(4) . . . yes
F(7A) B(2) F(8) F(8A) -123(4) . . . yes
F(7A) B(2) F(8A) F(8) 57(3) . . . yes
F(8) F(7A) F(7) B(2) -31(15) . . . yes
F(8) F(7A) B(2) F(8A) -49(2) . . . yes
F(8) F(8A) F(6) B(2) 0(3) . . . yes
F(8) B(2) F(6) F(8A) 0(2) . . . yes
F(8A) F(6) F(6A) B(2) -1(2) . . . yes
F(8A) F(8) F(7A) B(2) 44(2) . . . yes
N(1) Rh(1) P(1) C(9) 32.5(2) . . . yes
N(1) Rh(1) P(1) C(11) 148.7(2) . . . yes
N(1) Rh(1) P(1) C(21) -80.5(2) . . . yes
N(1) Rh(1) C(51) C(52) -79.3(3) . . . yes
N(1) Rh(1) C(51) C(58) 158.0(4) . . . yes
N(1) Rh(1) C(52) C(51) 104.6(3) . . . yes
N(1) Rh(1) C(52) C(53) -132.1(4) . . . yes
N(1) Rh(1) C(55) C(54) 66.8(7) . . . yes
N(1) Rh(1) C(55) C(56) -172.4(4) . . . yes
N(1) Rh(1) C(56) C(55) 168.3(7) . . . yes
N(1) Rh(1) C(56) C(57) -69.1(10) . . . yes
N(1) N(2) Rh(2) C(61) -8.3(4) . . . yes
N(1) N(2) Rh(2) C(62) -42.7(3) . . . yes
N(1) N(2) Rh(2) C(65) -113.4(5) . . . yes
N(1) N(2) Rh(2) C(66) 85(1) . . . yes
N(1) N(2) C(4) C(3) 8.8(7) . . . yes
N(1) N(2) C(4) C(10) -174.8(4) . . . yes
N(1) C(1) C(2) C(3) 2.3(6) . . . yes
N(1) C(1) C(2) C(5) -179.7(4) . . . yes
N(2) Rh(2) P(2) C(10) 33.1(2) . . . yes
N(2) Rh(2) P(2) C(31) 145.3(2) . . . yes
N(2) Rh(2) P(2) C(41) -81.8(2) . . . yes
N(2) Rh(2) C(61) C(62) -75.7(3) . . . yes
N(2) Rh(2) C(61) C(68) 163.3(5) . . . yes
N(2) Rh(2) C(62) C(61) 107.5(3) . . . yes
N(2) Rh(2) C(62) C(63) -128.9(5) . . . yes
N(2) Rh(2) C(65) C(64) 64.5(7) . . . yes
N(2) Rh(2) C(65) C(66) -174.7(4) . . . yes
N(2) Rh(2) C(66) C(65) 165(1) . . . yes
N(2) Rh(2) C(66) C(67) -73(1) . . . yes
N(2) N(1) Rh(1) C(51) -10.9(3) . . . yes
N(2) N(1) Rh(1) C(52) -45.4(3) . . . yes
N(2) N(1) Rh(1) C(55) -117.6(5) . . . yes
N(2) N(1) Rh(1) C(56) 80.6(9) . . . yes
N(2) N(1) C(1) C(2) 8.2(6) . . . yes
N(2) N(1) C(1) C(9) -174.5(4) . . . yes
N(2) C(4) C(3) C(2) 1.6(7) . . . yes
N(2) C(4) C(3) C(8) 176.7(5) . . . yes
C(1) N(1) Rh(1) C(51) 152.5(3) . . . yes
C(1) N(1) Rh(1) C(52) 118.0(4) . . . yes
C(1) N(1) Rh(1) C(55) 45.7(7) . . . yes
C(1) N(1) Rh(1) C(56) -116.0(8) . . . yes
C(1) N(1) N(2) C(4) -13.8(6) . . . yes
C(1) C(2) C(3) C(4) -7.1(6) . . . yes
C(1) C(2) C(3) C(8) 177.7(4) . . . yes
C(1) C(2) C(5) C(6) -176.7(5) . . . yes
C(1) C(9) P(1) C(11) -162.5(3) . . . yes
C(1) C(9) P(1) C(21) 85.7(4) . . . yes
C(2) C(3) C(4) C(10) -174.6(4) . . . yes
C(2) C(3) C(8) C(7) -0.7(7) . . . yes
C(2) C(5) C(6) C(7) -1.0(9) . . . yes
C(3) C(2) C(1) C(9) -174.9(4) . . . yes
C(3) C(2) C(5) C(6) 1.3(7) . . . yes
C(3) C(8) C(7) C(6) 1.0(8) . . . yes
C(4) N(2) Rh(2) C(61) 150.1(4) . . . yes
C(4) N(2) Rh(2) C(62) 115.6(4) . . . yes
C(4) N(2) Rh(2) C(65) 44.9(6) . . . yes
C(4) N(2) Rh(2) C(66) -115(1) . . . yes
C(4) C(3) C(2) C(5) 174.8(4) . . . yes
C(4) C(3) C(8) C(7) -175.6(5) . . . yes
C(4) C(10) P(2) C(31) -161.0(4) . . . yes
C(4) C(10) P(2) C(41) 88.2(4) . . . yes
C(5) C(2) C(1) C(9) 3.1(7) . . . yes
C(5) C(2) C(3) C(8) -0.4(7) . . . yes
C(5) C(6) C(7) C(8) -0.1(9) . . . yes
C(8) C(3) C(4) C(10) 0.4(7) . . . yes
C(9) P(1) Rh(1) C(51) 119(1) . . . yes
C(9) P(1) Rh(1) C(52) -40.9(4) . . . yes
C(9) P(1) Rh(1) C(55) -124.1(2) . . . yes
C(9) P(1) Rh(1) C(56) -162.4(2) . . . yes
C(9) P(1) C(11) C(12) -137.8(5) . . . yes
C(9) P(1) C(11) C(16) 45.8(5) . . . yes
C(9) P(1) C(21) C(22) -147.5(4) . . . yes
C(9) P(1) C(21) C(26) 28.7(6) . . . yes
C(10) P(2) Rh(2) C(61) 123.7(10) . . . yes
C(10) P(2) Rh(2) C(62) -36.7(4) . . . yes
C(10) P(2) Rh(2) C(65) -118.8(3) . . . yes
C(10) P(2) Rh(2) C(66) -156.6(3) . . . yes
C(10) P(2) C(31) C(32) 54.8(5) . . . yes
C(10) P(2) C(31) C(36) -124.9(5) . . . yes
C(10) P(2) C(41) C(42) -165.7(5) . . . yes
C(10) P(2) C(41) C(46) 16.5(6) . . . yes
C(11) P(1) Rh(1) C(51) -124(1) . . . yes
C(11) P(1) Rh(1) C(52) 75.3(4) . . . yes
C(11) P(1) Rh(1) C(55) -7.9(3) . . . yes
C(11) P(1) Rh(1) C(56) -46.2(3) . . . yes
C(11) P(1) C(21) C(22) 99.9(5) . . . yes
C(11) P(1) C(21) C(26) -83.9(6) . . . yes
C(11) C(12) C(13) C(14) 0(1) . . . yes
C(11) C(16) C(15) C(14) 0.4(10) . . . yes
C(12) C(11) P(1) C(21) -25.0(5) . . . yes
C(12) C(11) C(16) C(15) 0.3(9) . . . yes
C(12) C(13) C(14) C(15) 0(1) . . . yes
C(13) C(12) C(11) C(16) -0.4(9) . . . yes
C(13) C(14) C(15) C(16) -1(1) . . . yes
C(16) C(11) P(1) C(21) 158.6(5) . . . yes
C(21) P(1) Rh(1) C(51) 6(1) . . . yes
C(21) P(1) Rh(1) C(52) -153.9(4) . . . yes
C(21) P(1) Rh(1) C(55) 122.9(3) . . . yes
C(21) P(1) Rh(1) C(56) 84.6(3) . . . yes
C(21) C(22) C(23) C(24) 1(1) . . . yes
C(21) C(26) C(25) C(24) 0(1) . . . yes
C(22) C(21) C(26) C(25) 1.7(10) . . . yes
C(22) C(23) C(24) C(25) 0(1) . . . yes
C(23) C(22) C(21) C(26) -2.3(9) . . . yes
C(23) C(24) C(25) C(26) 0(1) . . . yes
C(31) P(2) Rh(2) C(61) -124(1) . . . yes
C(31) P(2) Rh(2) C(62) 75.6(4) . . . yes
C(31) P(2) Rh(2) C(65) -6.5(3) . . . yes
C(31) P(2) Rh(2) C(66) -44.4(3) . . . yes
C(31) P(2) C(41) C(42) 84.6(5) . . . yes
C(31) P(2) C(41) C(46) -93.2(5) . . . yes
C(31) C(32) C(33) C(34) -1.3(9) . . . yes
C(31) C(36) C(35) C(34) -0.6(9) . . . yes
C(32) C(31) P(2) C(41) 168.3(4) . . . yes
C(32) C(31) C(36) C(35) -1.0(8) . . . yes
C(32) C(33) C(34) C(35) -0.3(10) . . . yes
C(33) C(32) C(31) C(36) 1.9(9) . . . yes
C(33) C(34) C(35) C(36) 1.2(10) . . . yes
C(36) C(31) P(2) C(41) -11.5(5) . . . yes
C(41) P(2) Rh(2) C(61) 8(1) . . . yes
C(41) P(2) Rh(2) C(62) -151.6(4) . . . yes
C(41) P(2) Rh(2) C(65) 126.4(3) . . . yes
C(41) P(2) Rh(2) C(66) 88.5(3) . . . yes
C(41) C(42) C(43) C(44) -2(1) . . . yes
C(41) C(46) C(45) C(44) 1(1) . . . yes
C(42) C(41) C(46) C(45) -2.2(10) . . . yes
C(42) C(43) C(44) C(45) 2(1) . . . yes
C(43) C(42) C(41) C(46) 2.8(9) . . . yes
C(43) C(44) C(45) C(46) -1(1) . . . yes
C(51) Rh(1) C(52) C(53) 123.3(6) . . . yes
C(51) Rh(1) C(55) C(54) -42.6(5) . . . yes
C(51) Rh(1) C(55) C(56) 78.2(4) . . . yes
C(51) Rh(1) C(56) C(55) -97.6(4) . . . yes
C(51) Rh(1) C(56) C(57) 25.0(4) . . . yes
C(51) C(52) Rh(1) C(55) -98.0(4) . . . yes
C(51) C(52) Rh(1) C(56) -63.3(4) . . . yes
C(51) C(52) C(53) C(54) 41.7(9) . . . yes
C(51) C(58) C(57) C(56) 35.6(7) . . . yes
C(52) Rh(1) C(51) C(58) -122.7(5) . . . yes
C(52) Rh(1) C(55) C(54) -7.8(4) . . . yes
C(52) Rh(1) C(55) C(56) 113.0(4) . . . yes
C(52) Rh(1) C(56) C(55) -66.2(4) . . . yes
C(52) Rh(1) C(56) C(57) 56.4(4) . . . yes
C(52) C(51) Rh(1) C(55) 78.2(4) . . . yes
C(52) C(51) Rh(1) C(56) 115.9(4) . . . yes
C(52) C(51) C(58) C(57) -93.1(7) . . . yes
C(52) C(53) C(54) C(55) 35.6(8) . . . yes
C(53) C(52) Rh(1) C(55) 25.3(4) . . . yes
C(53) C(52) Rh(1) C(56) 60.1(5) . . . yes
C(53) C(52) C(51) C(58) 2(1) . . . yes
C(53) C(54) C(55) C(56) -93.3(8) . . . yes
C(54) C(55) Rh(1) C(56) -120.8(6) . . . yes
C(54) C(55) C(56) C(57) 3(1) . . . yes
C(55) Rh(1) C(51) C(58) -44.5(4) . . . yes
C(55) Rh(1) C(56) C(57) 122.5(6) . . . yes
C(55) C(56) C(57) C(58) 40.5(9) . . . yes
C(56) Rh(1) C(51) C(58) -6.8(4) . . . yes
C(61) Rh(2) C(62) C(63) 123.6(6) . . . yes
C(61) Rh(2) C(65) C(64) -43.6(5) . . . yes
C(61) Rh(2) C(65) C(66) 77.2(4) . . . yes
C(61) Rh(2) C(66) C(65) -99.0(4) . . . yes
C(61) Rh(2) C(66) C(67) 22.7(5) . . . yes
C(61) C(62) Rh(2) C(65) -99.3(4) . . . yes
C(61) C(62) Rh(2) C(66) -64.7(4) . . . yes
C(61) C(62) C(63) C(64) 43(1) . . . yes
C(61) C(68) C(67) C(66) 32.4(10) . . . yes
C(62) Rh(2) C(61) C(68) -121.0(6) . . . yes
C(62) Rh(2) C(65) C(64) -8.4(5) . . . yes
C(62) Rh(2) C(65) C(66) 112.4(4) . . . yes
C(62) Rh(2) C(66) C(65) -66.7(4) . . . yes
C(62) Rh(2) C(66) C(67) 55.0(6) . . . yes
C(62) C(61) Rh(2) C(65) 77.2(4) . . . yes
C(62) C(61) Rh(2) C(66) 114.3(4) . . . yes
C(62) C(61) C(68) C(67) -93.0(9) . . . yes
C(62) C(63) C(64) C(65) 32(1) . . . yes
C(63) C(62) Rh(2) C(65) 24.3(5) . . . yes
C(63) C(62) Rh(2) C(66) 58.9(5) . . . yes
C(63) C(62) C(61) C(68) 4(1) . . . yes
C(63) C(64) C(65) C(66) -92.1(8) . . . yes
C(64) C(65) Rh(2) C(66) -120.8(7) . . . yes
C(64) C(65) C(66) C(67) 4.2(10) . . . yes
C(65) Rh(2) C(61) C(68) -43.8(5) . . . yes
C(65) Rh(2) C(66) C(67) 121.7(7) . . . yes
C(65) C(66) C(67) C(68) 43.0(9) . . . yes
C(66) Rh(2) C(61) C(68) -6.7(5) . . . yes
C(71) Cl(1) C(71) Cl(1) 0.0000(1) . 3_665 3_665 yes
C(71) Cl(1) C(71) Cl(1) 0.0000(1) 3_665 3_665 . yes
C(71) Cl(1) C(71) Cl(1) 0.0000(1) 3_665 3_665 . yes
